data_1504743
loop_
_publ_author_name
'Reddy, Leleti Rajender'
'Hu, Bin'
'Prashad, Mahavir'
'Prasad, Kapa'

_publ_section_title
;
 Asymmetric synthesis of homoallylic amines bearing adjacent stereogenic
 centers by addition of substituted allylic zinc reagents to
 N-tert-butanesulfinylimines.
;
_journal_issue 14
_journal_name_full 'Organic letters'
_journal_page_first 3109
_journal_page_last 3112
_journal_paper_doi 10.1021/ol800998u
_journal_volume 10
_journal_year 2008
_chemical_absolute_configuration ad
_chemical_formula_moiety 'C20 H24 Br1 N1 O1 S1'
_chemical_formula_sum 'C20 H24 Br N O S'
_chemical_formula_weight 406.39
_chemical_name_systematic ' ?'
_space_group_IT_number 4
_symmetry_cell_setting monoclinic
_symmetry_space_group_name_Hall 'P 2yb'
_symmetry_space_group_name_H-M 'P 1 21 1'
_atom_type_scat_source 'International Tables for Crystallography (Vol C)'
_cell_angle_alpha 90.00
_cell_angle_beta 91.402(4)
_cell_angle_gamma 90.00
_cell_formula_units_Z 4
_cell_length_a 9.5271(5)
_cell_length_b 21.4263(17)
_cell_length_c 9.7891(6)
_cell_measurement_reflns_used 9830
_cell_measurement_temperature 150
_cell_measurement_theta_max 27
_cell_measurement_theta_min 2
_cell_volume 1997.7(2)
_computing_cell_refinement 'DENZO/SCALEPACK (Otwinowski & Minor, 1996)'
_computing_data_collection 'Collect (Nonius, 1998)'
_computing_data_reduction 'DENZO/SCALEPACK (Otwinowski & Minor, 1996)'
_computing_molecular_graphics
;
    ORTEP (Johnson, 1976)
    PLATON (Spek, 1997)
;
_computing_publication_material 'SHELX97(Sheldrick, 1997) and local programs'
_computing_structure_refinement 'SHELX97 (Sheldrick, 1997)'
_computing_structure_solution
;
 Direct methods (SIR2004, Burla et al., 2005)
;
_diffrn_ambient_temperature 150
_diffrn_measured_fraction_theta_full 0.9821
_diffrn_measured_fraction_theta_max 0.9563
_diffrn_measurement_device_type Nonius_KappaCCD
_diffrn_measurement_method \w
_diffrn_radiation_monochromator 'graphite 002'
_diffrn_radiation_type MO-K\a
_diffrn_radiation_wavelength 0.71073
_diffrn_reflns_av_R_equivalents 0.046
_diffrn_reflns_limit_h_max 11
_diffrn_reflns_limit_h_min -11
_diffrn_reflns_limit_k_max 27
_diffrn_reflns_limit_k_min -21
_diffrn_reflns_limit_l_max 12
_diffrn_reflns_limit_l_min -12
_diffrn_reflns_number 9830
_diffrn_reflns_theta_full 24.4
_diffrn_reflns_theta_max 27.45
_diffrn_reflns_theta_min 2.14
_exptl_absorpt_coefficient_mu 2.142
_exptl_absorpt_correction_T_max 0.7850
_exptl_absorpt_correction_T_min 0.7475
_exptl_absorpt_correction_type multi-scan
_exptl_crystal_colour_primary colourless
_exptl_crystal_density_diffrn 1.351
_exptl_crystal_density_method 'not measured'
_exptl_crystal_description needle
_exptl_crystal_F_000 840
_exptl_crystal_size_max 0.50
_exptl_crystal_size_mid 0.18
_exptl_crystal_size_min 0.11
_platon_squeeze_details '                                                                       '
_refine_diff_density_max 1.66
_refine_diff_density_min -0.60
_refine_ls_abs_structure_details 'Flack H. D. (1983), Acta Cryst. A39, 876-881'
_refine_ls_abs_structure_Flack 0.088(18)
_refine_ls_extinction_coef 0.15E-01
_refine_ls_extinction_method 'SHELXL97 (Sheldrick 1997)'
_refine_ls_goodness_of_fit_ref 1.046
_refine_ls_hydrogen_treatment mixed
_refine_ls_matrix_type full
_refine_ls_number_parameters 446
_refine_ls_number_reflns 5517
_refine_ls_number_restraints 1
_refine_ls_R_factor_all 0.085
_refine_ls_R_factor_gt 0.076
_refine_ls_shift/su_max 0.000
_refine_ls_structure_factor_coef Fsqd
_refine_ls_weighting_details '1/[\s^2^(Fo^2^)+(0.1351P)^2^+5.5863P] where P=(Fo^2^+2Fc^2^)/3  '
_refine_ls_weighting_scheme calc
_refine_ls_wR_factor_gt 0.210
_refine_ls_wR_factor_ref 0.216
_reflns_Friedel_coverage 0.7877
_reflns_number_gt 4747
_reflns_number_total 5517
_reflns_threshold_expression >2.0\s(I)
_cod_data_source_file ol800998u-file003.cif
_cod_data_source_block SUL120
_cod_depositor_comments
;
The following automatic conversions were performed:

'_refine_ls_weighting_scheme' value 'calc ' changed to 'calc'
according to /home/saulius/struct/CIF-dictionaries/cif_core.dic
dictionary named 'cif_core.dic' version 2.4.1 from 2010-06-29.

Automatic conversion script
Id: cif_fix_values 1715 2011-07-08 13:25:40Z adriana 
;
_cod_original_formula_sum 'C20 H24 Br1 N1 O1 S1'
_cod_database_code 1504743
_exptl_absorpt_correction_details 'SCALEPACK (Otwinowski & Minor, 1997)'

loop_
_symmetry_equiv_pos_as_xyz
'x, y, z'
'-x, y+1/2, -z'

loop_
_atom_site_label
_atom_site_fract_x
_atom_site_fract_y
_atom_site_fract_z
_atom_site_U_iso_or_equiv
_atom_site_adp_type
_atom_site_occupancy
_atom_site_symmetry_multiplicity
_atom_site_calc_flag
_atom_site_refinement_flags
Br(14) 0.07469(12) 0.43839(5) 0.03928(12) 0.0477(4) Uani 1 1 d .
Br(24) 0.57722(14) 1.00690(6) -0.65040(16) 0.0624(4) Uani 1 1 d .
S(12) 0.1025(2) 0.78488(12) 0.1178(2) 0.0296(5) Uani 1 1 d .
S(22) 0.6065(2) 0.66274(12) -0.8033(2) 0.0314(5) Uani 1 1 d .
O(12) 0.0235(7) 0.7398(4) 0.2030(7) 0.0384(16) Uani 1 1 d .
O(22) 0.5249(7) 0.7095(4) -0.8853(7) 0.0368(16) Uani 1 1 d .
N(13) 0.2388(9) 0.7519(4) 0.0454(8) 0.0312(18) Uani 1 1 d .
N(23) 0.7418(9) 0.6935(4) -0.7232(8) 0.0297(18) Uani 1 1 d .
C(11) 0.2029(11) 0.8340(5) 0.2418(10) 0.036(2) Uani 1 1 d .
C(14) 0.2143(10) 0.7163(5) -0.0792(9) 0.0274(19) Uani 1 1 d .
C(15) 0.3442(11) 0.7311(6) -0.1680(11) 0.040(2) Uani 1 1 d .
C(16) 0.3231(11) 0.7013(5) -0.3113(10) 0.035(2) Uani 1 1 d .
C(17) 0.4110(13) 0.6634(5) -0.3727(11) 0.045(3) Uani 1 1 d .
C(21) 0.7014(11) 0.6156(5) -0.9255(11) 0.037(2) Uani 1 1 d .
C(24) 0.7219(10) 0.7265(6) -0.5931(10) 0.038(2) Uani 1 1 d .
C(25) 0.8586(11) 0.7175(6) -0.5040(11) 0.038(2) Uani 1 1 d .
C(26) 0.8388(13) 0.7405(7) -0.3617(12) 0.053(3) Uani 1 1 d .
C(27) 0.8957(15) 0.7919(8) -0.3126(12) 0.061(4) Uani 1 1 d .
C(111) 0.2944(13) 0.8794(6) 0.1654(13) 0.051(3) Uani 1 1 d .
C(112) 0.0904(12) 0.8683(6) 0.3202(12) 0.043(3) Uani 1 1 d .
C(113) 0.2855(13) 0.7906(7) 0.3433(11) 0.049(3) Uani 1 1 d .
C(141) 0.1892(9) 0.6472(5) -0.0511(8) 0.029(2) Uani 1 1 d .
C(142) 0.2273(11) 0.6197(5) 0.0704(11) 0.040(2) Uani 1 1 d .
C(143) 0.1970(12) 0.5564(6) 0.0974(10) 0.042(3) Uani 1 1 d .
C(144) 0.1269(11) 0.5231(5) -0.0004(11) 0.038(2) Uani 1 1 d .
C(145) 0.0878(12) 0.5486(5) -0.1235(10) 0.038(2) Uani 1 1 d .
C(146) 0.1190(12) 0.6090(6) -0.1518(12) 0.043(3) Uani 1 1 d .
C(151) 0.3757(10) 0.7978(6) -0.1796(10) 0.040(3) Uani 1 1 d .
C(152) 0.4967(12) 0.8212(6) -0.1360(10) 0.042(3) Uani 1 1 d .
C(153) 0.5279(15) 0.8852(7) -0.1397(12) 0.054(3) Uani 1 1 d .
C(154) 0.4289(15) 0.9244(5) -0.2010(12) 0.052(3) Uani 1 1 d .
C(155) 0.3020(15) 0.9012(6) -0.2445(14) 0.055(3) Uani 1 1 d .
C(156) 0.2744(12) 0.8380(6) -0.2441(12) 0.046(3) Uani 1 1 d .
C(211) 0.7829(12) 0.6573(5) -1.0232(10) 0.042(3) Uani 1 1 d .
C(212) 0.7973(15) 0.5699(7) -0.8453(14) 0.057(3) Uani 1 1 d .
C(213) 0.5844(14) 0.5789(7) -1.0071(13) 0.053(3) Uani 1 1 d .
C(241) 0.6848(9) 0.7944(5) -0.6115(8) 0.028(2) Uani 1 1 d .
C(242) 0.7191(11) 0.8288(6) -0.7264(10) 0.039(2) Uani 1 1 d .
C(243) 0.6880(11) 0.8909(6) -0.7377(11) 0.040(2) Uani 1 1 d .
C(244) 0.6203(12) 0.9212(5) -0.6319(12) 0.042(3) Uani 1 1 d .
C(245) 0.5827(12) 0.8899(6) -0.5214(11) 0.041(3) Uani 1 1 d .
C(246) 0.6148(11) 0.8250(5) -0.5094(11) 0.039(2) Uani 1 1 d .
C(251) 0.9008(10) 0.6481(5) -0.5007(8) 0.031(2) Uani 1 1 d .
C(252) 0.8118(12) 0.6006(6) -0.4476(12) 0.044(3) Uani 1 1 d .
C(253) 0.8522(13) 0.5405(7) -0.4484(12) 0.053(3) Uani 1 1 d .
C(254) 0.9820(14) 0.5230(7) -0.4859(14) 0.061(4) Uani 1 1 d .
C(255) 1.0737(12) 0.5687(6) -0.5367(11) 0.045(3) Uani 1 1 d .
C(256) 1.0293(11) 0.6290(6) -0.5399(10) 0.042(3) Uani 1 1 d .
H(13) 0.313(13) 0.742(6) 0.082(12) 0.037 Uiso 1 1 d .
H(14) 0.1288 0.7334 -0.1270 0.033 Uiso 1 1 calc R
H(15) 0.4277 0.7107 -0.1232 0.048 Uiso 1 1 calc R
H(16) 0.2384 0.7112 -0.3599 0.041 Uiso 1 1 calc R
H(23) 0.810(13) 0.699(6) -0.744(12) 0.036 Uiso 1 1 d .
H(24) 0.6431 0.7058 -0.5450 0.046 Uiso 1 1 calc R
H(25) 0.9360 0.7419 -0.5457 0.046 Uiso 1 1 calc R
H(26) 0.7817 0.7165 -0.3033 0.063 Uiso 1 1 calc R
H(11A) 0.2417 0.8961 0.0863 0.077 Uiso 1 1 calc R
H(11B) 0.3784 0.8578 0.1342 0.077 Uiso 1 1 calc R
H(11C) 0.3224 0.9138 0.2262 0.077 Uiso 1 1 calc R
H(11D) 0.1342 0.8907 0.3974 0.065 Uiso 1 1 calc R
H(11E) 0.0222 0.8382 0.3542 0.065 Uiso 1 1 calc R
H(11F) 0.0423 0.8982 0.2593 0.065 Uiso 1 1 calc R
H(11G) 0.3247 0.8155 0.4190 0.073 Uiso 1 1 calc R
H(11H) 0.3620 0.7700 0.2955 0.073 Uiso 1 1 calc R
H(11I) 0.2219 0.7590 0.3792 0.073 Uiso 1 1 calc R
H(142) 0.2754 0.6438 0.1383 0.047 Uiso 1 1 calc R
H(143) 0.2250 0.5376 0.1817 0.050 Uiso 1 1 calc R
H(145) 0.0386 0.5240 -0.1896 0.045 Uiso 1 1 calc R
H(146) 0.0941 0.6261 -0.2386 0.052 Uiso 1 1 calc R
H(152) 0.5661 0.7934 -0.1003 0.051 Uiso 1 1 calc R
H(153) 0.6133 0.9010 -0.1016 0.065 Uiso 1 1 calc R
H(154) 0.4495 0.9674 -0.2128 0.063 Uiso 1 1 calc R
H(155) 0.2310 0.9292 -0.2758 0.066 Uiso 1 1 calc R
H(156) 0.1908 0.8218 -0.2853 0.055 Uiso 1 1 calc R
H(17A) 0.4971 0.6521 -0.3284 0.054 Uiso 1 1 calc R
H(17B) 0.3882 0.6475 -0.4610 0.054 Uiso 1 1 calc R
H(21A) 0.8788 0.6633 -0.9871 0.063 Uiso 1 1 calc R
H(21B) 0.7359 0.6978 -1.0318 0.063 Uiso 1 1 calc R
H(21C) 0.7860 0.6374 -1.1132 0.063 Uiso 1 1 calc R
H(21D) 0.8229 0.5352 -0.9047 0.085 Uiso 1 1 calc R
H(21E) 0.7475 0.5539 -0.7663 0.085 Uiso 1 1 calc R
H(21F) 0.8825 0.5918 -0.8138 0.085 Uiso 1 1 calc R
H(21G) 0.6224 0.5391 -1.0386 0.079 Uiso 1 1 calc R
H(21H) 0.5527 0.6037 -1.0861 0.079 Uiso 1 1 calc R
H(21I) 0.5050 0.5711 -0.9477 0.079 Uiso 1 1 calc R
H(242) 0.7654 0.8086 -0.7990 0.047 Uiso 1 1 calc R
H(243) 0.7124 0.9133 -0.8174 0.048 Uiso 1 1 calc R
H(245) 0.5347 0.9107 -0.4506 0.050 Uiso 1 1 calc R
H(246) 0.5878 0.8026 -0.4305 0.047 Uiso 1 1 calc R
H(252) 0.7235 0.6117 -0.4116 0.053 Uiso 1 1 calc R
H(253) 0.7874 0.5094 -0.4217 0.063 Uiso 1 1 calc R
H(254) 1.0109 0.4806 -0.4783 0.074 Uiso 1 1 calc R
H(255) 1.1640 0.5577 -0.5678 0.054 Uiso 1 1 calc R
H(256) 1.0925 0.6597 -0.5716 0.050 Uiso 1 1 calc R
H(27A) 0.9533 0.8168 -0.3685 0.073 Uiso 1 1 calc R
H(27B) 0.8791 0.8041 -0.2211 0.073 Uiso 1 1 calc R

loop_
_atom_site_aniso_label
_atom_site_aniso_U_11
_atom_site_aniso_U_22
_atom_site_aniso_U_33
_atom_site_aniso_U_12
_atom_site_aniso_U_13
_atom_site_aniso_U_23
Br(14) 0.0566(7) 0.0339(6) 0.0530(6) -0.0033(5) 0.0092(5) 0.0012(5)
Br(24) 0.0634(8) 0.0340(7) 0.0892(10) 0.0051(6) -0.0083(6) -0.0056(6)
S(12) 0.0276(11) 0.0326(14) 0.0287(10) 0.0004(9) 0.0036(9) -0.0027(9)
S(22) 0.0303(12) 0.0349(14) 0.0291(11) -0.0004(10) 0.0022(9) 0.0011(10)
O(12) 0.037(4) 0.036(4) 0.043(4) -0.008(3) 0.008(3) -0.001(3)
O(22) 0.036(4) 0.038(4) 0.036(4) 0.007(3) -0.010(3) 0.001(3)
N(13) 0.030(4) 0.031(5) 0.033(4) 0.003(4) 0.000(3) -0.007(3)
N(23) 0.030(4) 0.035(5) 0.024(4) -0.002(4) 0.003(3) 0.002(3)
C(11) 0.036(5) 0.041(6) 0.030(5) -0.003(4) 0.001(4) 0.004(4)
C(14) 0.033(5) 0.025(5) 0.024(4) -0.001(4) -0.003(4) -0.004(4)
C(15) 0.033(5) 0.047(7) 0.039(5) -0.003(5) 0.009(4) -0.002(5)
C(16) 0.043(6) 0.025(5) 0.036(5) -0.006(4) 0.008(4) 0.003(4)
C(17) 0.061(7) 0.030(6) 0.045(6) -0.002(5) 0.014(5) -0.013(5)
C(21) 0.037(5) 0.037(6) 0.036(5) -0.004(4) 0.005(4) -0.006(4)
C(24) 0.025(5) 0.050(7) 0.039(5) -0.006(4) 0.004(4) 0.004(5)
C(25) 0.032(5) 0.044(7) 0.039(5) 0.001(4) 0.006(4) 0.007(5)
C(26) 0.048(7) 0.072(9) 0.038(6) 0.002(6) -0.008(5) 0.024(6)
C(27) 0.078(9) 0.072(10) 0.032(5) 0.002(7) -0.012(5) -0.016(6)
C(111) 0.049(7) 0.045(8) 0.060(7) -0.019(5) 0.007(6) -0.008(6)
C(112) 0.045(6) 0.041(7) 0.043(6) -0.003(5) 0.003(5) -0.012(5)
C(113) 0.053(6) 0.059(8) 0.034(5) 0.008(6) -0.004(5) -0.016(5)
C(141) 0.031(5) 0.041(6) 0.016(4) -0.002(4) 0.005(3) -0.012(4)
C(142) 0.048(6) 0.025(6) 0.045(6) -0.002(5) -0.007(5) 0.001(4)
C(143) 0.053(6) 0.043(7) 0.030(5) -0.004(5) 0.001(4) 0.021(5)
C(144) 0.038(5) 0.033(6) 0.044(5) -0.001(4) 0.008(4) 0.010(5)
C(145) 0.051(6) 0.031(6) 0.030(5) 0.004(5) -0.002(4) -0.009(4)
C(146) 0.048(6) 0.045(7) 0.038(5) -0.004(5) 0.001(5) -0.008(5)
C(151) 0.032(5) 0.053(7) 0.035(5) 0.004(5) 0.009(4) 0.008(5)
C(152) 0.046(6) 0.053(8) 0.028(5) -0.006(5) 0.004(4) -0.004(5)
C(153) 0.066(8) 0.064(9) 0.034(6) -0.026(7) 0.013(5) -0.003(5)
C(154) 0.083(9) 0.027(7) 0.048(6) -0.003(6) 0.021(6) 0.007(5)
C(155) 0.066(8) 0.030(7) 0.070(8) -0.002(6) 0.009(7) 0.000(6)
C(156) 0.041(6) 0.046(7) 0.050(6) 0.003(5) 0.001(5) 0.000(5)
C(211) 0.060(7) 0.036(6) 0.032(5) 0.005(5) 0.019(5) -0.010(4)
C(212) 0.062(7) 0.050(8) 0.057(7) 0.013(6) -0.007(6) -0.009(6)
C(213) 0.060(7) 0.045(8) 0.053(7) 0.007(6) -0.012(6) -0.008(6)
C(241) 0.027(4) 0.037(6) 0.019(4) -0.001(4) -0.002(3) 0.004(4)
C(242) 0.041(6) 0.046(7) 0.030(5) -0.004(5) 0.010(4) 0.004(4)
C(243) 0.047(6) 0.039(6) 0.033(5) 0.002(5) 0.005(5) -0.004(4)
C(244) 0.036(5) 0.036(7) 0.052(6) 0.000(4) -0.011(5) -0.014(5)
C(245) 0.049(6) 0.040(7) 0.036(5) 0.005(5) 0.005(5) 0.001(5)
C(246) 0.044(6) 0.038(6) 0.035(5) -0.002(5) 0.002(4) -0.003(4)
C(251) 0.046(6) 0.036(6) 0.010(4) -0.002(4) -0.003(4) 0.012(4)
C(252) 0.041(6) 0.039(7) 0.052(6) 0.001(5) 0.006(5) 0.015(5)
C(253) 0.055(7) 0.052(8) 0.051(6) -0.005(6) 0.003(5) 0.020(6)
C(254) 0.063(8) 0.062(10) 0.060(7) 0.017(7) 0.007(6) 0.028(7)
C(255) 0.045(6) 0.057(8) 0.033(5) 0.008(5) -0.001(5) 0.003(5)
C(256) 0.043(6) 0.054(7) 0.028(5) 0.000(5) -0.002(4) 0.031(5)

loop_
_atom_type_symbol
_atom_type_radius_bond
Br 1.14
S 1.02
O 0.73
N 0.75
C 0.77
H 0.32

loop_
_geom_angle_atom_site_label_1
_geom_angle_atom_site_label_2
_geom_angle_atom_site_label_3
_geom_angle
O12 S12 N13 112.0(5)
O12 S12 C11 105.1(4)
N13 S12 C11 97.2(5)
O22 S22 N23 112.5(4)
O22 S22 C21 106.3(5)
N23 S22 C21 98.1(5)
C14 N13 S12 118.2(7)
C14 N13 H13 110(9)
S12 N13 H13 128(8)
C24 N23 S22 119.6(7)
C24 N23 H23 108(10)
S22 N23 H23 132(10)
C111 C11 C112 111.0(10)
C111 C11 C113 114.2(10)
C112 C11 C113 108.5(8)
C111 C11 S12 109.6(7)
C112 C11 S12 104.2(7)
C113 C11 S12 108.8(8)
N13 C14 C141 112.4(7)
N13 C14 C15 104.3(8)
C141 C14 C15 115.3(8)
N13 C14 H14 108.20
C141 C14 H14 108.20
C15 C14 H14 108.20
C151 C15 C16 110.8(9)
C151 C15 C14 114.2(9)
C16 C15 C14 109.4(8)
C151 C15 H15 107.40
C16 C15 H15 107.40
C14 C15 H15 107.40
C17 C16 C15 126.5(11)
C17 C16 H16 116.70
C15 C16 H16 116.70
C16 C17 H17A 120.00
C16 C17 H17B 120.00
H17A C17 H17B 120.00
C211 C21 C212 112.7(10)
C211 C21 C213 109.8(9)
C212 C21 C213 110.4(10)
C211 C21 S22 110.6(8)
C212 C21 S22 108.4(8)
C213 C21 S22 104.7(7)
N23 C24 C241 113.3(8)
N23 C24 C25 107.5(8)
C241 C24 C25 112.2(9)
N23 C24 H24 107.90
C241 C24 H24 107.90
C25 C24 H24 107.90
C26 C25 C251 109.8(9)
C26 C25 C24 110.9(9)
C251 C25 C24 110.2(9)
C26 C25 H25 108.60
C251 C25 H25 108.60
C24 C25 H25 108.60
C27 C26 C25 123.9(12)
C27 C26 H26 118.00
C25 C26 H26 118.00
C26 C27 H27A 120.00
C26 C27 H27B 120.00
H27A C27 H27B 120.00
C11 C111 H11A 109.50
C11 C111 H11B 109.50
H11A C111 H11B 109.50
C11 C111 H11C 109.50
H11A C111 H11C 109.50
H11B C111 H11C 109.50
C11 C112 H11D 109.50
C11 C112 H11E 109.50
H11D C112 H11E 109.50
C11 C112 H11F 109.50
H11D C112 H11F 109.50
H11E C112 H11F 109.50
C11 C113 H11G 109.50
C11 C113 H11H 109.50
H11G C113 H11H 109.50
C11 C113 H11I 109.50
H11G C113 H11I 109.50
H11H C113 H11I 109.50
C142 C141 C146 117.5(10)
C142 C141 C14 122.4(8)
C146 C141 C14 120.1(9)
C141 C142 C143 121.6(10)
C141 C142 H142 119.20
C143 C142 H142 119.20
C144 C143 C142 118.1(9)
C144 C143 H143 120.90
C142 C143 H143 120.90
C143 C144 C145 122.1(10)
C143 C144 Br14 118.6(8)
C145 C144 Br14 119.3(9)
C146 C145 C144 120.3(10)
C146 C145 H145 119.80
C144 C145 H145 119.80
C145 C146 C141 120.3(11)
C145 C146 H146 119.90
C141 C146 H146 119.90
C152 C151 C156 119.4(12)
C152 C151 C15 121.6(11)
C156 C151 C15 119.0(10)
C151 C152 C153 123.1(12)
C151 C152 H152 118.50
C153 C152 H152 118.50
C154 C153 C152 117.5(12)
C154 C153 H153 121.30
C152 C153 H153 121.30
C155 C154 C153 120.0(12)
C155 C154 H154 120.00
C153 C154 H154 120.00
C154 C155 C156 121.7(13)
C154 C155 H155 119.20
C156 C155 H155 119.20
C155 C156 C151 117.8(12)
C155 C156 H156 121.10
C151 C156 H156 121.10
C21 C211 H21A 109.50
C21 C211 H21B 109.50
H21A C211 H21B 109.50
C21 C211 H21C 109.50
H21A C211 H21C 109.50
H21B C211 H21C 109.50
C21 C212 H21D 109.50
C21 C212 H21E 109.50
H21D C212 H21E 109.50
C21 C212 H21F 109.50
H21D C212 H21F 109.50
H21E C212 H21F 109.50
C21 C213 H21G 109.50
C21 C213 H21H 109.50
H21G C213 H21H 109.50
C21 C213 H21I 109.50
H21G C213 H21I 109.50
H21H C213 H21I 109.50
C246 C241 C242 117.5(10)
C246 C241 C24 119.2(9)
C242 C241 C24 123.3(9)
C243 C242 C241 121.7(10)
C243 C242 H242 119.10
C241 C242 H242 119.10
C242 C243 C244 119.9(11)
C242 C243 H243 120.10
C244 C243 H243 120.10
C245 C244 C243 120.5(11)
C245 C244 Br24 120.4(9)
C243 C244 Br24 119.1(9)
C244 C245 C246 119.8(10)
C244 C245 H245 120.10
C246 C245 H245 120.10
C241 C246 C245 120.6(10)
C241 C246 H246 119.70
C245 C246 H246 119.70
C256 C251 C252 115.8(10)
C256 C251 C25 121.6(9)
C252 C251 C25 122.5(9)
C253 C252 C251 120.5(10)
C253 C252 H252 119.80
C251 C252 H252 119.80
C252 C253 C254 122.1(13)
C252 C253 H253 118.90
C254 C253 H253 118.90
C253 C254 C255 118.7(13)
C253 C254 H254 120.60
C255 C254 H254 120.60
C256 C255 C254 118.2(11)
C256 C255 H255 120.90
C254 C255 H255 120.90
C251 C256 C255 124.3(10)
C251 C256 H256 117.80
C255 C256 H256 117.80

loop_
_geom_bond_atom_site_label_1
_geom_bond_atom_site_label_2
_geom_bond_distance
Br14 C144 1.924(10)
Br24 C244 1.888(12)
S12 O12 1.491(7)
S12 N13 1.653(8)
S12 C11 1.854(11)
S22 O22 1.491(7)
S22 N23 1.632(9)
S22 C21 1.823(10)
N13 C14 1.453(12)
N13 H13 0.81(12)
N23 C24 1.473(14)
N23 H23 0.70(12)
C11 C111 1.517(15)
C11 C112 1.523(15)
C11 C113 1.560(16)
C14 C141 1.526(14)
C14 C15 1.562(13)
C14 H14 1.0000
C15 C151 1.465(17)
C15 C16 1.551(15)
C15 H15 1.0000
C16 C17 1.321(15)
C16 H16 0.9500
C17 H17A 0.9500
C17 H17B 0.9500
C21 C211 1.534(15)
C21 C212 1.540(17)
C21 C213 1.566(16)
C24 C241 1.506(16)
C24 C25 1.562(15)
C24 H24 1.0000
C25 C26 1.494(17)
C25 C251 1.539(16)
C25 H25 1.0000
C26 C27 1.31(2)
C26 H26 0.9500
C27 H27A 0.9500
C27 H27B 0.9500
C111 H11A 0.9800
C111 H11B 0.9800
C111 H11C 0.9800
C112 H11D 0.9800
C112 H11E 0.9800
C112 H11F 0.9800
C113 H11G 0.9800
C113 H11H 0.9800
C113 H11I 0.9800
C141 C142 1.368(15)
C141 C146 1.434(14)
C142 C143 1.413(16)
C142 H142 0.9500
C143 C144 1.357(16)
C143 H143 0.9500
C144 C145 1.366(15)
C145 C146 1.358(17)
C145 H145 0.9500
C146 H146 0.9500
C151 C152 1.318(16)
C151 C156 1.430(16)
C152 C153 1.404(18)
C152 H152 0.9500
C153 C154 1.39(2)
C153 H153 0.9500
C154 C155 1.366(19)
C154 H154 0.9500
C155 C156 1.378(18)
C155 H155 0.9500
C156 H156 0.9500
C211 H21A 0.9800
C211 H21B 0.9800
C211 H21C 0.9800
C212 H21D 0.9800
C212 H21E 0.9800
C212 H21F 0.9800
C213 H21G 0.9800
C213 H21H 0.9800
C213 H21I 0.9800
C241 C246 1.380(14)
C241 C242 1.391(14)
C242 C243 1.367(17)
C242 H242 0.9500
C243 C244 1.394(15)
C243 H243 0.9500
C244 C245 1.330(17)
C245 C246 1.430(17)
C245 H245 0.9500
C246 H246 0.9500
C251 C256 1.355(15)
C251 C252 1.430(14)
C252 C253 1.345(19)
C252 H252 0.9500
C253 C254 1.352(19)
C253 H253 0.9500
C254 C255 1.412(19)
C254 H254 0.9500
C255 C256 1.359(18)
C255 H255 0.9500
C256 H256 0.9500

loop_
_geom_hbond_atom_site_label_D
_geom_hbond_atom_site_label_H
_geom_hbond_atom_site_label_A
_geom_hbond_distance_DH
_geom_hbond_distance_HA
_geom_hbond_distance_DA
_geom_hbond_angle_DHA
_geom_hbond_site_symmetry_A
N13 H13 O22 0.8112 2.15(12) 2.937(15) 162(12) 1_556

loop_
_geom_torsion_atom_site_label_1
_geom_torsion_atom_site_label_2
_geom_torsion_atom_site_label_3
_geom_torsion_atom_site_label_4
_geom_torsion
O12 S12 N13 C14 81.5(8)
C11 S12 N13 C14 -169.0(7)
O22 S22 N23 C24 81.2(9)
C21 S22 N23 C24 -167.4(8)
O12 S12 C11 C111 176.7(8)
N13 S12 C11 C111 61.5(9)
O12 S12 C11 C112 -64.4(8)
N13 S12 C11 C112 -179.6(7)
O12 S12 C11 C113 51.2(8)
N13 S12 C11 C113 -64.0(8)
S12 N13 C14 C141 -92.1(9)
S12 N13 C14 C15 142.3(7)
N13 C14 C15 C151 -49.3(11)
C141 C14 C15 C151 -173.0(8)
N13 C14 C15 C16 -174.0(9)
C141 C14 C15 C16 62.3(11)
C151 C15 C16 C17 106.9(13)
C14 C15 C16 C17 -126.4(11)
O22 S22 C21 C211 51.3(9)
N23 S22 C21 C211 -65.1(8)
O22 S22 C21 C212 175.3(8)
N23 S22 C21 C212 58.9(9)
O22 S22 C21 C213 -66.9(8)
N23 S22 C21 C213 176.7(8)
S22 N23 C24 C241 -86.9(9)
S22 N23 C24 C25 148.6(7)
N23 C24 C25 C26 -170.7(10)
C241 C24 C25 C26 64.2(12)
N23 C24 C25 C251 -48.9(10)
C241 C24 C25 C251 -174.0(8)
C251 C25 C26 C27 130.6(13)
C24 C25 C26 C27 -107.4(14)
N13 C14 C141 C142 -18.4(13)
C15 C14 C141 C142 101.0(11)
N13 C14 C141 C146 159.3(9)
C15 C14 C141 C146 -81.3(11)
C146 C141 C142 C143 -1.0(15)
C14 C141 C142 C143 176.8(9)
C141 C142 C143 C144 -0.8(16)
C142 C143 C144 C145 1.2(17)
C142 C143 C144 Br14 -176.2(8)
C143 C144 C145 C146 0.2(17)
Br14 C144 C145 C146 177.5(8)
C144 C145 C146 C141 -2.0(16)
C142 C141 C146 C145 2.4(15)
C14 C141 C146 C145 -175.4(9)
C16 C15 C151 C152 -116.6(11)
C14 C15 C151 C152 119.3(11)
C16 C15 C151 C156 61.3(12)
C14 C15 C151 C156 -62.8(13)
C156 C151 C152 C153 5.2(16)
C15 C151 C152 C153 -176.9(10)
C151 C152 C153 C154 -4.5(16)
C152 C153 C154 C155 5.5(17)
C153 C154 C155 C156 -7.8(19)
C154 C155 C156 C151 8.3(18)
C152 C151 C156 C155 -6.9(16)
C15 C151 C156 C155 175.2(10)
N23 C24 C241 C246 156.5(9)
C25 C24 C241 C246 -81.6(11)
N23 C24 C241 C242 -24.3(13)
C25 C24 C241 C242 97.5(11)
C246 C241 C242 C243 1.4(15)
C24 C241 C242 C243 -177.7(10)
C241 C242 C243 C244 0.1(17)
C242 C243 C244 C245 -1.6(17)
C242 C243 C244 Br24 -179.5(9)
C243 C244 C245 C246 1.5(17)
Br24 C244 C245 C246 179.4(8)
C242 C241 C246 C245 -1.5(15)
C24 C241 C246 C245 177.6(10)
C244 C245 C246 C241 0.1(17)
C26 C25 C251 C256 -113.7(10)
C24 C25 C251 C256 123.8(10)
C26 C25 C251 C252 61.8(13)
C24 C25 C251 C252 -60.7(12)
C256 C251 C252 C253 -5.1(16)
C25 C251 C252 C253 179.1(11)
C251 C252 C253 C254 6.6(19)
C252 C253 C254 C255 -5(2)
C253 C254 C255 C256 2.9(19)
C252 C251 C256 C255 2.8(15)
C25 C251 C256 C255 178.6(10)
C254 C255 C256 C251 -1.8(17)

loop_
_platon_squeeze_void_nr
_platon_squeeze_void_average_x
_platon_squeeze_void_average_y
_platon_squeeze_void_average_z
_platon_squeeze_void_volume
_platon_squeeze_void_count_electrons
_platon_squeeze_void_content
1 0.179 0.435 0.344 11 2 ' '
2 0.461 0.560 0.357 13 1 ' '
3 0.539 0.060 0.643 13 1 ' '
4 0.821 0.935 0.656 11 2 ' '
